data_9012186
loop_
_publ_author_name
'Modaressi, A.'
'Courtois, A.'
'Gerardin, R.'
'Malaman, B.'
'Gleitzer, C.'

_publ_section_title
;Fe3PO7, un cas de coordinence 5 du fer trivalent, etude structurale et
 magnetique Locality: synthetic
;
_journal_name_full 'Journal of Solid State Chemistry'
_journal_page_first 245
_journal_page_last 255
_journal_paper_doi 10.1016/0022-4596(83)90016-6
_journal_volume 47
_journal_year 1983
_chemical_compound_source Synthetic
_chemical_formula_sum 'Fe3 O7 P'
_chemical_name_mineral Grattarolaite
_space_group_IT_number 160
_symmetry_space_group_name_Hall 'R 3 -2"'
_symmetry_space_group_name_H-M 'R 3 m :H'
_cell_angle_alpha 90
_cell_angle_beta 90
_cell_angle_gamma 120
_cell_length_a 8.006
_cell_length_b 8.006
_cell_length_c 6.863
_cell_formula_units_Z 3
_cell_volume 380.957
_database_code_amcsd 0013505
_exptl_crystal_density_diffrn 4.060
_cod_original_sg_symbol_H-M 'R 3 m'
_cod_original_formula_sum 'Fe3 P O7'
_cod_database_code 9012186

loop_
_space_group_symop_operation_xyz
x,y,z
2/3+x,1/3+y,1/3+z
1/3+x,2/3+y,2/3+z
x,x-y,z
2/3+x,1/3+x-y,1/3+z
1/3+x,2/3+x-y,2/3+z
-y,-x,z
2/3-y,1/3-x,1/3+z
1/3-y,2/3-x,2/3+z
-x+y,y,z
2/3-x+y,1/3+y,1/3+z
1/3-x+y,2/3+y,2/3+z
-y,x-y,z
2/3-y,1/3+x-y,1/3+z
1/3-y,2/3+x-y,2/3+z
-x+y,-x,z
2/3-x+y,1/3-x,1/3+z
1/3-x+y,2/3-x,2/3+z

loop_
_atom_site_aniso_label
_atom_site_aniso_U_11
_atom_site_aniso_U_22
_atom_site_aniso_U_33
_atom_site_aniso_U_12
_atom_site_aniso_U_13
_atom_site_aniso_U_23
Fe 0.00570 0.00430 0.00530 0.00220 0.00060 0.00120
P 0.00480 0.00480 0.00240 0.00240 0.00000 0.00000
O1 0.01170 0.01170 0.00470 0.00590 0.00000 0.00000
O2 0.00800 0.00420 0.00720 0.00210 0.00000 -0.00010
O3 0.01470 0.01390 0.01160 0.00700 -0.00290 -0.00580

loop_
_atom_site_label
_atom_site_fract_x
_atom_site_fract_y
_atom_site_fract_z
_atom_site_U_iso_or_equiv
Fe 0.79700 -0.79700 0.74250 0.00519
P 0.00000 0.00000 0.00000 0.00405
O1 0.00000 0.00000 0.22890 0.00937
O2 0.54090 -0.54090 0.84860 0.00684
O3 0.56300 -0.56300 0.27000 0.01343

loop_
_cod_related_entry_id
_cod_related_entry_database
_cod_related_entry_code
1 AMCSD 0013505
